data_4132078
loop_
_publ_author_name
'Petrone, David A.'
'Isomura, Mayuko'
'Franzoni, Ivan'
'R\"ossler, Simon L'
'Carreira, Erick M.'

_publ_section_title
;
 Allenylic Carbonates in Enantioselective Iridium-Catalyzed Alkylations.
;
_journal_issue 13
_journal_name_full 'Journal of the American Chemical Society'
_journal_page_first 4697
_journal_page_last 4704
_journal_paper_doi 10.1021/jacs.8b01416
_journal_volume 140
_journal_year 2018
_chemical_formula_moiety 'C83 H62 Cl Ir N2 O7 P2, 4(C H Cl3)'
_chemical_formula_sum 'C87 H66 Cl13 Ir N2 O7 P2'
_chemical_formula_weight 1966.40
_space_group_crystal_system monoclinic
_space_group_IT_number 14
_space_group_name_Hall '-P 2ybc'
_space_group_name_H-M_alt 'P 1 21/c 1'
_atom_sites_solution_hydrogens geom
_atom_sites_solution_primary dual
_audit_creation_date 2017-11-21
_audit_creation_method
;
Olex2 1.2
(compiled 2017.08.10 svn.r3458 for OlexSys, GUI svn.r5381)
;
_cell_angle_alpha 90
_cell_angle_beta 117.361(2)
_cell_angle_gamma 90
_cell_formula_units_Z 4
_cell_length_a 28.2502(4)
_cell_length_b 12.94850(10)
_cell_length_c 28.5346(4)
_cell_measurement_reflns_used 59613
_cell_measurement_temperature 100.0(1)
_cell_measurement_theta_max 79.0750
_cell_measurement_theta_min 3.4950
_cell_volume 9270.2(3)
_computing_cell_refinement 'CrysAlisPro 1.171.39.31d (Rigaku OD, 2017)'
_computing_data_collection 'CrysAlisPro 1.171.39.31d (Rigaku OD, 2017)'
_computing_data_reduction 'CrysAlisPro 1.171.39.31d (Rigaku OD, 2017)'
_computing_molecular_graphics 'Olex2 (Dolomanov et al., 2009)'
_computing_publication_material 'Olex2 (Dolomanov et al., 2009)'
_computing_structure_refinement 'XL (Sheldrick, 2008)'
_computing_structure_solution 'XT (Sheldrick, 2015)'
_diffrn_ambient_environment N~2~
_diffrn_ambient_temperature 100.0(1)
_diffrn_detector 'CCD plate'
_diffrn_detector_type 'Pilatus 300K'
_diffrn_measured_fraction_theta_full 1.000
_diffrn_measured_fraction_theta_max 0.985
_diffrn_measurement_details
;
List of Runs (angles in degrees, time in seconds):

  # Type    Start    End  Width  t~exp~   \w     \q     \k     \f   Frames
--------------------------------------------------------------------------
  1  \w    -63.00  26.00   0.50    0.78    --  -49.37  38.00 120.00  178
  2  \w     78.00 116.00   0.50    0.78    --   49.37  77.00 -60.00   76
  3  \w     91.00 178.00   0.50    3.12    --  110.00 125.00   0.00  174
  4  \w    153.00 178.00   0.50    3.12    --  110.00  57.00 120.00   50
  5  \w     98.00 178.00   0.50    3.12    --  110.00  38.00  60.00  160
  6  \w    100.00 148.00   0.50    3.12    --  110.00 125.00  60.00   96
  7  \w     94.00 147.00   0.50    3.12    --  110.00  57.00 120.00  106
  8  \w     96.00 123.00   0.50    3.12    --  110.00 -19.00  90.00   54
  9  \w     62.00  90.00   0.50    3.12    --  110.00 -99.00 150.00   56
 10  \w     50.00  78.00   0.50    3.12    --  110.00 -57.00  90.00   56
 11  \w     62.00 110.00   0.50    3.12    --  110.00 -99.00  60.00   96
 12  \w     69.00 120.00   0.50    3.12    --  110.00-125.00  60.00  102
 13  \w     38.00  84.00   0.50    3.12    --  110.00 -57.00 150.00   92
 14  \w     39.00 115.00   0.50    3.12    --  110.00-108.00 106.00  152
 15  \w     39.00 122.00   0.50    3.12    --  110.00-125.00 -30.00  166
 16  \w     44.00 104.00   0.50    3.12    --  110.00 -99.00-180.00  120
 17  \w     94.00 119.00   0.50    3.12    --  110.00 -19.00 -90.00   50
 18  \w     94.00 121.00   0.50    3.12    --  110.00 -19.00-120.00   54
 19  \w    101.00 171.00   0.50    3.12    --  110.00  19.00-180.00  140
 20  \w    128.00 161.00   0.50    3.12    --  110.00  77.00-120.00   66
 21  \w    106.00 146.00   0.50    3.12    --  110.00 108.00-157.00   80
 22  \w     89.00 116.00   0.50    3.12    --  110.00  77.00-120.00   54
 23  \w     94.00 119.00   0.50    3.12    --  110.00 -19.00-150.00   50
 24  \w     94.00 119.00   0.50    3.12    --  110.00 -19.00-180.00   50
 25  \w     38.00  84.00   0.50    3.12    --  110.00 -57.00 -60.00   92
 26  \w     40.00  94.00   0.50    3.12    --  110.00 -99.00 -30.00  108
 27  \w     38.00  63.00   0.50    3.12    --  110.00 -57.00-120.00   50
 28  \w     45.00  74.00   0.50    3.12    --  110.00 -57.00-150.00   58
 29  \w     39.00  76.00   0.50    3.12    --  110.00 -57.00-180.00   74
 30  \w     39.00  67.00   0.50    3.12    --  110.00 -57.00 -30.00   56
 31  \w     42.00  84.00   0.50    3.12    --  110.00 -57.00   0.00   84
 32  \w     38.00  81.00   0.50    3.12    --  110.00 -57.00  60.00   86
 33  \w     40.00  67.00   0.50    3.12    --  110.00-125.00  60.00   54
 34  \w   -116.00 -78.00   0.50    0.78    --  -49.37 -77.00-150.00   76
 35  \w     59.00 120.00   0.50    0.78    --   49.37 178.00-120.00  122
 36  \w     59.00 120.00   0.50    0.78    --   49.37 178.00-180.00  122
 37  \w    -83.00   6.00   0.50    3.12    --  -70.00  19.00 120.00  178
 38  \w    -95.00  -9.00   0.50    3.12    --  -70.00 125.00 -60.00  172
 39  \w   -116.00 -78.00   0.50    0.78    --  -49.37 -77.00-180.00   76
 40  \w   -137.00 -78.00   0.50    3.12    --  -70.00 -77.00 -30.00  118
 41  \w   -116.00 -78.00   0.50    0.78    --  -49.37 -77.00  30.00   76
 42  \w   -141.00 -75.00   0.50    3.12    --  -70.00-125.00 150.00  132
 43  \w   -120.00 -38.00   0.50    0.78    --  -49.37-178.00 120.00  164
 44  \w   -140.00 -84.00   0.50    3.12    --  -70.00 -99.00  60.00  112
 45  \w   -146.00 -57.00   0.50    3.12    --  -70.00 -19.00 120.00  178
;
_diffrn_measurement_device 'four-circle diffractometer'
_diffrn_measurement_device_type 'XtaLAB Synergy, Dualflex, Pilatus 300K'
_diffrn_measurement_method '\w scans'
_diffrn_orient_matrix_type 'CrysAlisPro convention (1999,Acta A55,543-557)'
_diffrn_orient_matrix_UB_11 -0.0056281000
_diffrn_orient_matrix_UB_12 0.0378819000
_diffrn_orient_matrix_UB_13 -0.0534943000
_diffrn_orient_matrix_UB_21 0.0604820000
_diffrn_orient_matrix_UB_22 0.0200695000
_diffrn_orient_matrix_UB_23 0.0254058000
_diffrn_orient_matrix_UB_31 0.0089179000
_diffrn_orient_matrix_UB_32 -0.1109671000
_diffrn_orient_matrix_UB_33 -0.0137518000
_diffrn_radiation_monochromator mirror
_diffrn_radiation_probe x-ray
_diffrn_radiation_type CuK\a
_diffrn_radiation_wavelength 1.54184
_diffrn_reflns_av_R_equivalents 0.0767
_diffrn_reflns_av_unetI/netI 0.0378
_diffrn_reflns_Laue_measured_fraction_full 1.000
_diffrn_reflns_Laue_measured_fraction_max 0.985
_diffrn_reflns_limit_h_max 36
_diffrn_reflns_limit_h_min -35
_diffrn_reflns_limit_k_max 14
_diffrn_reflns_limit_k_min -16
_diffrn_reflns_limit_l_max 35
_diffrn_reflns_limit_l_min -36
_diffrn_reflns_number 144630
_diffrn_reflns_point_group_measured_fraction_full 1.000
_diffrn_reflns_point_group_measured_fraction_max 0.985
_diffrn_reflns_theta_full 67.684
_diffrn_reflns_theta_max 80.014
_diffrn_reflns_theta_min 3.101
_diffrn_source 'micro-focus sealed X-ray tube'
_diffrn_source_type 'PhotonJet (Cu) X-ray Source'
_exptl_absorpt_coefficient_mu 6.974
_exptl_absorpt_correction_T_max 0.903
_exptl_absorpt_correction_T_min 0.353
_exptl_absorpt_correction_type gaussian
_exptl_absorpt_process_details
;
CrysAlisPro 1.171.39.31d (Rigaku Oxford Diffraction, 2017)
Numerical absorption correction based on gaussian integration over
			a multifaceted crystal model
Empirical absorption correction using spherical harmonics,
 implemented in SCALE3 ABSPACK scaling algorithm.
;
_exptl_crystal_colour 'clear light yellow'
_exptl_crystal_colour_lustre clear
_exptl_crystal_colour_modifier light
_exptl_crystal_colour_primary yellow
_exptl_crystal_density_diffrn 1.409
_exptl_crystal_description plate
_exptl_crystal_F_000 3944
_exptl_crystal_size_max 0.184
_exptl_crystal_size_mid 0.172
_exptl_crystal_size_min 0.033
_refine_diff_density_max 2.991
_refine_diff_density_min -1.819
_refine_diff_density_rms 0.146
_refine_ls_extinction_method none
_refine_ls_goodness_of_fit_ref 1.583
_refine_ls_hydrogen_treatment constr
_refine_ls_matrix_type full
_refine_ls_number_parameters 1034
_refine_ls_number_reflns 19954
_refine_ls_number_restraints 166
_refine_ls_restrained_S_all 1.595
_refine_ls_R_factor_all 0.0808
_refine_ls_R_factor_gt 0.0739
_refine_ls_shift/su_max 0.003
_refine_ls_shift/su_mean 0.000
_refine_ls_structure_factor_coef Fsqd
_refine_ls_weighting_details 'w=1/[\s^2^(Fo^2^)+(0.1230P)^2^] where P=(Fo^2^+2Fc^2^)/3'
_refine_ls_weighting_scheme calc
_refine_ls_wR_factor_gt 0.2376
_refine_ls_wR_factor_ref 0.2433
_reflns_Friedel_coverage 0.000
_reflns_number_gt 17212
_reflns_number_total 19954
_reflns_threshold_expression 'I > 2\s(I)'
_cod_data_source_file ja8b01416_si_002.cif
_cod_data_source_block ca151117_2_1
_cod_original_cell_volume 9270.2(2)
_cod_database_code 4132078
_shelx_shelxl_version_number 2014/7
_chemical_oxdiff_formula 'C77H54ClIrN2O5P2 (CHCl3)4'
_shelx_space_group_comment
;
The symmetry employed for this shelxl refinement is uniquely defined
by the following loop, which should always be used as a source of
symmetry information in preference to the above space-group names.
They are only intended as comments.
;
_reflns_odcompleteness_completeness 99.97
_reflns_odcompleteness_iscentric 1
_reflns_odcompleteness_theta 66.97
_olex2_refinement_description
;
1. Fixed Uiso
 At 1.2 times of:
  All C(H) groups, All C(H,H) groups
 At 1.5 times of:
  All C(H,H,H) groups
2. Restrained distances
 Cl8A-C77 \\sim Cl8-C77 \\sim Cl9A-C77 \\sim Cl9-C77 \\sim Cl4A-C77 \\sim
Cl4-C77
 with sigma of 0.02
 Cl4-Cl8 \\sim Cl8-Cl9 \\sim Cl9-Cl4 \\sim Cl4A-Cl8A \\sim Cl8A-Cl9A \\sim
Cl9A-Cl4A
 with sigma of 0.02
 C76A-C73 \\sim C76-C73
 with sigma of 0.02
3. Uiso/Uaniso restraints and constraints
Uanis(C82) = Uanis(C82A)
Uanis(C88) = Uanis(C88A)
Uanis(C89) = Uanis(C89A)
Uanis(C87) = Uanis(C87A)
Uanis(C80) = Uanis(C80A)
Uanis(C76) = Uanis(C76A)
4. Rigid body (RIGU) restrains
 C77, Cl4, Cl8, Cl9, Cl8A, Cl9A, Cl4A
 with sigma for 1-2 distances of 0.004 and sigma for 1-3 distances of 0.004
 C76, C80, C82, C87, C88, C89, C76A, C82A, C87A, C88A, C89A, C73, C80A, O5, O7
 with sigma for 1-2 distances of 0.004 and sigma for 1-3 distances of 0.004
5. Others
 Sof(H73A)=Sof(H77A)=Sof(Cl8A)=Sof(Cl9A)=Sof(Cl4A)=Sof(C76A)=Sof(C82A)=
 Sof(H82A)=Sof(C88A)=Sof(H88A)=Sof(C89A)=Sof(H89A)=Sof(C87A)=Sof(H87A)=
 Sof(C80A)=Sof(H80A)=1-FVAR(1)
 Sof(Cl4)=Sof(Cl8)=Sof(Cl9)=Sof(H73)=Sof(C76)=Sof(C82)=Sof(H82)=Sof(C88)=
 Sof(H88)=Sof(C89)=Sof(H89)=Sof(C87)=Sof(H87)=Sof(C80)=Sof(H80)=Sof(H77)=FVAR(1)
6.a Ternary CH refined with riding coordinates:
 C22(H22), C52(H52), C73(H73), C73(H73A), C75(H75), C77(H77), C77(H77A),
 C79(H79), C85(H85)
6.b Secondary CH2 refined with riding coordinates:
 C64(H64A,H64B)
6.c Aromatic/amide H refined with riding coordinates:
 C1(H1), C6(H6), C13(H13), C17(H17), C19(H19), C20(H20), C21(H21), C23(H23),
 C24(H24), C26(H26), C27(H27), C28(H28), C31(H31), C32(H32), C33(H33), C36(H36),
  C38(H38), C39(H39), C40(H40), C42(H42), C43(H43), C44(H44), C45(H45),
 C46(H46), C47(H47), C48(H48), C49(H49), C50(H50), C53(H53), C54(H54), C56(H56),
  C57(H57), C58(H58), C59(H59), C61(H61), C62(H62), C63(H63), C66(H66),
 C68(H68), C70(H70), C71(H71), C72(H72), C74(H74), C82(H82), C88(H88), C89(H89),
  C87(H87), C80(H80), C82A(H82A), C88A(H88A), C89A(H89A), C87A(H87A), C80A(H80A)
6.d Fitted hexagon refined as free rotating group:
 C76(C82,C88,C89,C87,C80), C76A(C82A,C88A,C89A,C87A,C80A)
6.e Idealised Me refined as rotating group:
 C83(H83A,H83B,H83C), C84(H84A,H84B,H84C), C86(H86A,H86B,H86C)
;
_olex2_date_sample_data_collection 2017-11-16
_olex2_date_sample_submission 2017-11-15
_olex2_submission_original_sample_id ca151117_2_1
_olex2_submission_special_instructions 'No special instructions were received'
_oxdiff_exptl_absorpt_empirical_details
;
Empirical correction (ABSPACK) includes:
- Absorption correction using spherical harmonics
- Frame scaling
- Detector area scaling
;
_oxdiff_exptl_absorpt_empirical_full_max 1.360
_oxdiff_exptl_absorpt_empirical_full_min 0.804

loop_
_space_group_symop_operation_xyz
'x, y, z'
'-x, y+1/2, -z+1/2'
'-x, -y, -z'
'x, -y-1/2, z-1/2'

loop_
_atom_site_label
_atom_site_type_symbol
_atom_site_fract_x
_atom_site_fract_y
_atom_site_fract_z
_atom_site_U_iso_or_equiv
_atom_site_adp_type
_atom_site_occupancy
_atom_site_site_symmetry_order
_atom_site_calc_flag
_atom_site_refinement_flags_posn
_atom_site_refinement_flags_adp
_atom_site_refinement_flags_occupancy
_atom_site_disorder_assembly
_atom_site_disorder_group
Ir1 Ir 0.74768(2) 0.78984(2) 0.51306(2) 0.04017(11) Uani 1 1 d . . . . .
P1 P 0.68578(5) 0.68859(10) 0.45623(5) 0.0366(3) Uani 1 1 d . . . . .
P2 P 0.70582(5) 0.94792(10) 0.48016(5) 0.0378(3) Uani 1 1 d . . . . .
Cl1 Cl 0.81818(6) 0.88768(12) 0.58396(6) 0.0537(3) Uani 1 1 d . . . . .
Cl2 Cl 0.28709(7) 0.86390(13) 0.19600(7) 0.0650(4) Uani 1 1 d . . . . .
Cl3 Cl 0.36310(9) 0.69765(17) 0.22373(9) 0.0795(6) Uani 1 1 d . . . . .
Cl4 Cl 0.6379(3) 0.3294(3) 0.6348(2) 0.0867(14) Uani 0.766(8) 1 d D U P A 1
Cl5 Cl 0.25802(11) 0.6597(2) 0.21306(12) 0.0996(7) Uani 1 1 d . . . . .
Cl6 Cl 0.82050(15) 0.7135(2) 0.72011(12) 0.1087(9) Uani 1 1 d . . . . .
Cl7 Cl 0.85289(12) 0.9271(3) 0.73775(14) 0.1169(9) Uani 1 1 d . . . . .
Cl8 Cl 0.5788(3) 0.5081(6) 0.5823(3) 0.146(3) Uani 0.766(8) 1 d D U P A 1
Cl9 Cl 0.6664(4) 0.5304(5) 0.6830(3) 0.156(3) Uani 0.766(8) 1 d D U P A 1
O1 O 0.70167(15) 0.5912(3) 0.43188(14) 0.0401(8) Uani 1 1 d . . . . .
O2 O 0.64238(15) 0.9283(3) 0.45894(13) 0.0386(7) Uani 1 1 d . . . . .
O3 O 0.71625(15) 1.0443(3) 0.51981(14) 0.0399(8) Uani 1 1 d . . . . .
O4 O 0.63981(14) 0.7437(3) 0.40561(14) 0.0386(7) Uani 1 1 d . . . . .
Cl10 Cl 0.9297(2) 0.6842(4) 0.96508(19) 0.1555(16) Uani 1 1 d . . . . .
Cl11 Cl 0.92839(17) 0.7694(5) 0.7446(2) 0.170(2) Uani 1 1 d . . . . .
N1 N 0.7162(2) 1.0174(4) 0.43626(19) 0.0452(10) Uani 1 1 d . . . . .
Cl12 Cl 0.8949(2) 0.7486(5) 0.85976(19) 0.1715(18) Uani 1 1 d . . . . .
N2 N 0.65377(18) 0.6218(3) 0.48380(16) 0.0384(9) Uani 1 1 d . . . . .
Cl13 Cl 1.0045(3) 0.7082(3) 0.9245(3) 0.188(3) Uani 1 1 d . . . . .
C1 C 0.4770(2) 0.4116(4) 0.2469(2) 0.0450(12) Uani 1 1 d . . . . .
H1 H 0.4493 0.3656 0.2283 0.054 Uiso 1 1 calc R . . . .
C2 C 0.5972(2) 0.6843(4) 0.36872(18) 0.0358(10) Uani 1 1 d . . . . .
C3 C 0.5718(2) 1.1734(4) 0.44718(19) 0.0381(10) Uani 1 1 d . . . . .
C4 C 0.6042(2) 1.0848(4) 0.47109(19) 0.0374(10) Uani 1 1 d . . . . .
C5 C 0.6062(2) 1.0095(4) 0.43873(19) 0.0366(10) Uani 1 1 d . . . . .
C6 C 0.5692(2) 0.4615(4) 0.27820(19) 0.0395(10) Uani 1 1 d . . . . .
H6 H 0.6024 0.4498 0.2796 0.047 Uiso 1 1 calc R . . . .
C7 C 0.6639(2) 0.6269(4) 0.2903(2) 0.0407(11) Uani 1 1 d . . . . .
C8 C 0.6058(2) 0.6133(4) 0.33687(18) 0.0344(9) Uani 1 1 d . . . . .
C9 C 0.6374(2) 1.0750(4) 0.52962(19) 0.0375(10) Uani 1 1 d . . . . .
C10 C 0.5112(2) 0.5641(4) 0.30237(19) 0.0390(10) Uani 1 1 d . . . . .
C11 C 0.5402(2) 1.1764(4) 0.3912(2) 0.0419(11) Uani 1 1 d . . . . .
C12 C 0.5621(2) 0.5468(4) 0.30457(18) 0.0368(10) Uani 1 1 d . . . . .
C13 C 0.5730(2) 1.0089(5) 0.3837(2) 0.0447(12) Uani 1 1 d . . . . .
H13 H 0.5738 0.9534 0.3635 0.054 Uiso 1 1 calc R . . . .
C14 C 0.6511(2) 0.7596(4) 0.5426(2) 0.0429(11) Uani 1 1 d . . . . .
C15 C 0.7047(2) 0.5986(4) 0.3843(2) 0.0414(11) Uani 1 1 d . . . . .
C16 C 0.6132(2) 1.0794(4) 0.56492(18) 0.0393(11) Uani 1 1 d . . . . .
C17 C 0.6779(2) 0.4451(5) 0.5157(2) 0.0468(12) Uani 1 1 d . . . . .
H17 H 0.6491 0.4220 0.4850 0.056 Uiso 1 1 calc R . . . .
C18 C 0.6589(2) 0.6092(4) 0.3378(2) 0.0390(10) Uani 1 1 d . . . . .
C19 C 0.5279(2) 0.3950(4) 0.2503(2) 0.0436(12) Uani 1 1 d . . . . .
H19 H 0.5335 0.3384 0.2334 0.052 Uiso 1 1 calc R . . . .
C20 C 0.4685(2) 0.4955(4) 0.2712(2) 0.0415(11) Uani 1 1 d . . . . .
H20 H 0.4345 0.5083 0.2674 0.050 Uiso 1 1 calc R . . . .
C21 C 0.5464(2) 0.7032(4) 0.3650(2) 0.0392(11) Uani 1 1 d . . . . .
H21 H 0.5417 0.7550 0.3850 0.047 Uiso 1 1 calc R . . . .
C22 C 0.7087(3) 0.7790(4) 0.5648(2) 0.0451(13) Uani 1 1 d . . . . .
H22 H 0.7209 0.8330 0.5919 0.054 Uiso 1 1 calc R . . . .
C23 C 0.5735(2) 1.2638(4) 0.4756(2) 0.0400(11) Uani 1 1 d . . . . .
H23 H 0.5940 1.2644 0.5121 0.048 Uiso 1 1 calc R . . . .
C24 C 0.5583(2) 1.0825(4) 0.5466(2) 0.0423(11) Uani 1 1 d . . . . .
H24 H 0.5361 1.0848 0.5104 0.051 Uiso 1 1 calc R . . . .
C25 C 0.7156(2) 0.6215(5) 0.2932(2) 0.0436(11) Uani 1 1 d . . . . .
C26 C 0.6197(3) 0.8171(5) 0.5602(2) 0.0512(14) Uani 1 1 d . . . . .
H26 H 0.6357 0.8686 0.5853 0.061 Uiso 1 1 calc R . . . .
C27 C 0.7240(2) 1.0484(4) 0.6061(2) 0.0462(12) Uani 1 1 d . . . . .
H27 H 0.7603 1.0356 0.6190 0.055 Uiso 1 1 calc R . . . .
C28 C 0.5703(2) 0.6650(4) 0.4840(2) 0.0445(12) Uani 1 1 d . . . . .
H28 H 0.5540 0.6141 0.4586 0.053 Uiso 1 1 calc R . . . .
C29 C 0.6886(2) 0.5487(5) 0.5238(2) 0.0449(12) Uani 1 1 d . . . . .
C30 C 0.7226(2) 1.1274(4) 0.4385(2) 0.0463(12) Uani 1 1 d . . . . .
C31 C 0.5358(3) 1.0824(5) 0.5799(2) 0.0483(13) Uani 1 1 d . . . . .
H31 H 0.4989 1.0842 0.5665 0.058 Uiso 1 1 calc R . . . .
C32 C 0.6775(3) 1.1916(5) 0.4162(3) 0.0477(13) Uani 1 1 d . . . . .
H32 H 0.6436 1.1628 0.3992 0.057 Uiso 1 1 calc R . . . .
C33 C 0.7554(2) 0.5888(5) 0.3868(2) 0.0454(12) Uani 1 1 d . . . . .
H33 H 0.7850 0.5750 0.4189 0.055 Uiso 1 1 calc R . . . .
C34 C 0.6241(2) 0.6846(4) 0.5036(2) 0.0415(11) Uani 1 1 d . . . . .
C35 C 0.6910(2) 1.0545(4) 0.5520(2) 0.0413(11) Uani 1 1 d . . . . .
C36 C 0.6207(2) 0.6535(4) 0.2418(2) 0.0445(12) Uani 1 1 d . . . . .
H36 H 0.5864 0.6542 0.2387 0.053 Uiso 1 1 calc R . . . .
C37 C 0.7831(3) 0.9741(5) 0.4072(3) 0.0524(14) Uani 1 1 d . . . . .
C38 C 0.6905(3) 0.9215(4) 0.3532(2) 0.0501(13) Uani 1 1 d . . . . .
H38 H 0.6556 0.9187 0.3483 0.060 Uiso 1 1 calc R . . . .
C39 C 0.5398(2) 1.0893(5) 0.3606(2) 0.0466(12) Uani 1 1 d . . . . .
H39 H 0.5167 1.0877 0.3246 0.056 Uiso 1 1 calc R . . . .
C40 C 0.6224(3) 1.0754(5) 0.6541(2) 0.0500(14) Uani 1 1 d . . . . .
H40 H 0.6438 1.0738 0.6905 0.060 Uiso 1 1 calc R . . . .
O5 O 0.8703(2) 0.4871(5) 0.5006(3) 0.0835(16) Uani 1 1 d . U . . .
C42 C 0.5147(3) 1.3519(5) 0.3957(2) 0.0499(13) Uani 1 1 d . . . . .
H42 H 0.4965 1.4116 0.3789 0.060 Uiso 1 1 calc R . . . .
C43 C 0.5662(3) 0.7985(5) 0.5409(3) 0.0499(14) Uani 1 1 d . . . . .
H43 H 0.5467 0.8371 0.5534 0.060 Uiso 1 1 calc R . . . .
C44 C 0.5042(2) 0.6441(4) 0.3315(2) 0.0413(11) Uani 1 1 d . . . . .
H44 H 0.4704 0.6574 0.3280 0.050 Uiso 1 1 calc R . . . .
C45 C 0.6837(3) 1.2972(5) 0.4196(3) 0.0556(16) Uani 1 1 d . . . . .
H45 H 0.6539 1.3397 0.4045 0.067 Uiso 1 1 calc R . . . .
C46 C 0.7606(2) 0.5995(5) 0.3422(3) 0.0507(13) Uani 1 1 d . . . . .
H46 H 0.7940 0.5923 0.3436 0.061 Uiso 1 1 calc R . . . .
C47 C 0.7024(3) 1.0614(4) 0.6404(2) 0.0470(13) Uani 1 1 d . . . . .
H47 H 0.7245 1.0620 0.6766 0.056 Uiso 1 1 calc R . . . .
C48 C 0.6281(3) 0.6786(5) 0.1986(2) 0.0482(13) Uani 1 1 d . . . . .
H48 H 0.5991 0.6988 0.1673 0.058 Uiso 1 1 calc R . . . .
C49 C 0.5694(3) 1.0793(5) 0.6353(2) 0.0562(16) Uani 1 1 d . . . . .
H49 H 0.5546 1.0800 0.6585 0.067 Uiso 1 1 calc R . . . .
C50 C 0.5115(2) 1.2666(5) 0.3668(2) 0.0449(12) Uani 1 1 d . . . . .
H50 H 0.4901 1.2676 0.3305 0.054 Uiso 1 1 calc R . . . .
C51 C 0.7325(2) 0.5859(4) 0.5686(2) 0.0462(12) Uani 1 1 d . . . . .
C52 C 0.7466(3) 0.6975(4) 0.5773(2) 0.0466(13) Uani 1 1 d . . . . .
H52 H 0.7784 0.7095 0.6109 0.056 Uiso 1 1 calc R . . . .
C53 C 0.7102(3) 0.3745(5) 0.5539(3) 0.0548(14) Uani 1 1 d . . . . .
H53 H 0.7029 0.3042 0.5490 0.066 Uiso 1 1 calc R . . . .
C54 C 0.7219(3) 0.6443(5) 0.2474(3) 0.0531(14) Uani 1 1 d . . . . .
H54 H 0.7552 0.6392 0.2485 0.064 Uiso 1 1 calc R . . . .
C55 C 0.6467(3) 1.0736(4) 0.6205(2) 0.0452(12) Uani 1 1 d . . . . .
C56 C 0.5454(2) 1.3507(4) 0.4507(2) 0.0442(11) Uani 1 1 d . . . . .
H56 H 0.5467 1.4089 0.4703 0.053 Uiso 1 1 calc R . . . .
C57 C 0.7029(3) 0.8790(5) 0.3160(3) 0.0619(18) Uani 1 1 d . . . . .
H57 H 0.6765 0.8484 0.2858 0.074 Uiso 1 1 calc R . . . .
C58 C 0.5407(3) 0.7232(5) 0.5030(3) 0.0497(13) Uani 1 1 d . . . . .
H58 H 0.5044 0.7113 0.4903 0.060 Uiso 1 1 calc R . . . .
C59 C 0.7539(3) 0.4106(5) 0.5998(3) 0.0559(15) Uani 1 1 d . . . . .
H59 H 0.7757 0.3643 0.6257 0.067 Uiso 1 1 calc R . . . .
C60 C 0.7306(3) 0.9697(4) 0.3992(2) 0.0445(12) Uani 1 1 d . . . . .
C61 C 0.7786(3) 1.2783(5) 0.4658(3) 0.0599(17) Uani 1 1 d . . . . .
H61 H 0.8122 1.3082 0.4827 0.072 Uiso 1 1 calc R . . . .
C62 C 0.7644(3) 0.5142(5) 0.6063(2) 0.0549(14) Uani 1 1 d . . . . .
H62 H 0.7936 0.5374 0.6367 0.066 Uiso 1 1 calc R . . . .
C63 C 0.8261(3) 1.0234(5) 0.4525(3) 0.0575(15) Uani 1 1 d . . . . .
H63 H 0.8597 0.9933 0.4656 0.069 Uiso 1 1 calc R . . . .
C64 C 0.8028(3) 0.7782(5) 0.4792(3) 0.0545(15) Uani 1 1 d . . . . .
H64A H 0.7876 0.7618 0.4420 0.065 Uiso 1 1 calc R . . . .
H64B H 0.8316 0.8281 0.4911 0.065 Uiso 1 1 calc R . . . .
C65 C 0.7737(3) 1.1717(5) 0.4616(3) 0.0490(13) Uani 1 1 d . . . . .
C66 C 0.7339(3) 1.3402(5) 0.4453(3) 0.0612(17) Uani 1 1 d . . . . .
H66 H 0.7376 1.4116 0.4487 0.073 Uiso 1 1 calc R . . . .
C67 C 0.8081(2) 0.6963(5) 0.5139(3) 0.0503(14) Uani 1 1 d . . . . .
C68 C 0.6785(3) 0.6738(5) 0.2019(2) 0.0542(14) Uani 1 1 d . . . . .
H68 H 0.6830 0.6910 0.1725 0.065 Uiso 1 1 calc R . . . .
O6 O 0.8801(3) 0.3835(6) 0.4467(3) 0.097(2) Uani 1 1 d . . . . .
C70 C 0.8220(3) 1.1067(5) 0.4767(3) 0.0579(15) Uani 1 1 d . . . . .
H70 H 0.8526 1.1273 0.5065 0.069 Uiso 1 1 calc R . . . .
C71 C 0.8341(3) 0.6148(5) 0.5365(3) 0.0596(16) Uani 1 1 d . . . . .
H71 H 0.8231 0.5757 0.5571 0.072 Uiso 1 1 calc R . . . .
C72 C 0.7553(3) 0.8826(6) 0.3242(3) 0.0651(18) Uani 1 1 d . . . . .
H72 H 0.7641 0.8524 0.2997 0.078 Uiso 1 1 calc R . . . .
C73 C 0.8834(3) 0.5795(6) 0.5307(3) 0.0649(16) Uani 1 1 d D U . . .
H73 H 0.8928 0.6330 0.5121 0.078 Uiso 0.766(8) 1 calc R . P A 1
H73A H 0.8947 0.6333 0.5138 0.078 Uiso 0.234(8) 1 calc R . P A 2
C74 C 0.7938(3) 0.9294(5) 0.3674(3) 0.0612(17) Uani 1 1 d . . . . .
H74 H 0.8283 0.9324 0.3712 0.073 Uiso 1 1 calc R . . . .
O7 O 0.9146(5) 0.5434(7) 0.4572(4) 0.134(3) Uani 1 1 d . U . . .
C75 C 0.2952(3) 0.7306(6) 0.1902(3) 0.0594(16) Uani 1 1 d . . . . .
H75 H 0.2822 0.7145 0.1527 0.071 Uiso 1 1 calc R . . . .
C76 C 0.9287(3) 0.5657(7) 0.5851(3) 0.083(2) Uani 0.766(8) 1 d D U P A 1
C82 C 0.9447(3) 0.6479(6) 0.6204(3) 0.094(3) Uani 0.766(8) 1 d G U P A 1
H82 H 0.9264 0.7103 0.6108 0.113 Uiso 0.766(8) 1 calc R . P A 1
C88 C 0.9881(3) 0.6369(8) 0.6700(3) 0.116(4) Uani 0.766(8) 1 d G U P A 1
H88 H 0.9988 0.6919 0.6936 0.139 Uiso 0.766(8) 1 calc R . P A 1
C89 C 1.0155(3) 0.5437(9) 0.6843(3) 0.120(4) Uani 0.766(8) 1 d G U P A 1
H89 H 1.0446 0.5363 0.7175 0.144 Uiso 0.766(8) 1 calc R . P A 1
C87 C 0.9995(4) 0.4615(7) 0.6491(3) 0.115(4) Uani 0.766(8) 1 d G U P A 1
H87 H 1.0178 0.3991 0.6586 0.138 Uiso 0.766(8) 1 calc R . P A 1
C80 C 0.9561(3) 0.4725(7) 0.5995(3) 0.089(3) Uani 0.766(8) 1 d G U P A 1
H80 H 0.9454 0.4175 0.5759 0.107 Uiso 0.766(8) 1 calc R . P A 1
C77 C 0.6393(3) 0.4616(5) 0.6234(3) 0.0760(19) Uani 1 1 d D U . . .
H77 H 0.6626 0.4723 0.6069 0.091 Uiso 0.766(8) 1 calc R . P A 1
H77A H 0.6605 0.4762 0.6050 0.091 Uiso 0.234(8) 1 calc R . P A 2
C78 C 0.8913(3) 0.4766(7) 0.4673(4) 0.076(2) Uani 1 1 d . . . . .
C79 C 0.8612(6) 0.8053(11) 0.7141(4) 0.121(5) Uani 1 1 d . . . . .
H79 H 0.8503 0.8132 0.6763 0.146 Uiso 1 1 calc R . . . .
C81 C 0.8992(4) 0.3521(12) 0.4086(5) 0.107(4) Uani 1 1 d . . . . .
C83 C 0.8737(7) 0.2351(11) 0.3967(6) 0.132(5) Uani 1 1 d . . . . .
H83A H 0.8790 0.2036 0.4292 0.199 Uiso 1 1 calc GR . . . .
H83B H 0.8910 0.1944 0.3809 0.199 Uiso 1 1 calc GR . . . .
H83C H 0.8362 0.2390 0.3731 0.199 Uiso 1 1 calc GR . . . .
C84 C 0.9579(4) 0.3548(12) 0.4351(5) 0.113(4) Uani 1 1 d . . . . .
H84A H 0.9699 0.4236 0.4475 0.170 Uiso 1 1 calc GR . . . .
H84B H 0.9708 0.3348 0.4106 0.170 Uiso 1 1 calc GR . . . .
H84C H 0.9714 0.3079 0.4644 0.170 Uiso 1 1 calc GR . . . .
C85 C 0.9438(6) 0.7546(13) 0.9217(6) 0.125(5) Uani 1 1 d . . . . .
H85 H 0.9488 0.8270 0.9330 0.150 Uiso 1 1 calc R . . . .
C86 C 0.8740(5) 0.4130(11) 0.3596(5) 0.117(4) Uani 1 1 d . . . . .
H86A H 0.8397 0.4367 0.3543 0.175 Uiso 1 1 calc GR . . . .
H86B H 0.8698 0.3706 0.3303 0.175 Uiso 1 1 calc GR . . . .
H86C H 0.8961 0.4713 0.3622 0.175 Uiso 1 1 calc GR . . . .
Cl8A Cl 0.5690(4) 0.4697(9) 0.5779(4) 0.071(3) Uani 0.234(8) 1 d D U P A 2
Cl9A Cl 0.6504(6) 0.5554(14) 0.6706(7) 0.119(7) Uani 0.234(8) 1 d D U P A 2
Cl4A Cl 0.6518(11) 0.3397(10) 0.6485(8) 0.112(7) Uani 0.234(8) 1 d D U P A 2
C76A C 0.9275(9) 0.558(2) 0.5878(7) 0.083(2) Uani 0.234(8) 1 d D U P A 2
C82A C 0.9681(10) 0.622(2) 0.6227(10) 0.094(3) Uani 0.234(8) 1 d G U P A 2
H82A H 0.9734 0.6864 0.6118 0.113 Uiso 0.234(8) 1 calc R . P A 2
C88A C 1.0006(10) 0.588(3) 0.6740(9) 0.116(4) Uani 0.234(8) 1 d G U P A 2
H88A H 1.0278 0.6309 0.6973 0.139 Uiso 0.234(8) 1 calc R . P A 2
C89A C 0.9927(11) 0.492(3) 0.6903(7) 0.120(4) Uani 0.234(8) 1 d G U P A 2
H89A H 1.0145 0.4695 0.7246 0.144 Uiso 0.234(8) 1 calc R . P A 2
C87A C 0.9521(12) 0.428(2) 0.6554(11) 0.115(4) Uani 0.234(8) 1 d G U P A 2
H87A H 0.9467 0.3636 0.6663 0.138 Uiso 0.234(8) 1 calc R . P A 2
C80A C 0.9195(10) 0.461(2) 0.6041(10) 0.089(3) Uani 0.234(8) 1 d G U P A 2
H80A H 0.8924 0.4190 0.5808 0.107 Uiso 0.234(8) 1 calc R . P A 2

loop_
_atom_site_aniso_label
_atom_site_aniso_U_11
_atom_site_aniso_U_22
_atom_site_aniso_U_33
_atom_site_aniso_U_23
_atom_site_aniso_U_13
_atom_site_aniso_U_12
Ir1 0.04626(16) 0.03446(16) 0.03195(15) -0.00026(8) 0.01124(11) -0.00032(8)
P1 0.0439(6) 0.0322(6) 0.0287(6) 0.0002(5) 0.0124(5) 0.0010(5)
P2 0.0490(7) 0.0315(6) 0.0305(6) -0.0011(5) 0.0161(5) -0.0002(5)
Cl1 0.0535(7) 0.0472(8) 0.0447(7) -0.0060(6) 0.0091(6) -0.0046(6)
Cl2 0.0764(10) 0.0493(9) 0.0654(10) -0.0008(7) 0.0291(8) -0.0003(7)
Cl3 0.0721(11) 0.0785(13) 0.0748(13) 0.0144(9) 0.0225(10) 0.0160(9)
Cl4 0.161(4) 0.0442(15) 0.049(3) 0.0000(12) 0.043(2) 0.0005(16)
Cl5 0.1083(17) 0.0767(15) 0.1165(19) 0.0132(13) 0.0540(15) -0.0180(12)
Cl6 0.134(2) 0.121(2) 0.0768(16) -0.0215(13) 0.0536(17) -0.0077(16)
Cl7 0.0941(17) 0.116(2) 0.124(2) -0.0090(18) 0.0359(16) -0.0170(15)
Cl8 0.195(5) 0.161(6) 0.127(4) 0.080(4) 0.110(4) 0.116(5)
Cl9 0.302(10) 0.065(2) 0.116(3) -0.038(2) 0.108(5) -0.020(4)
O1 0.0480(19) 0.041(2) 0.0304(17) 0.0043(14) 0.0168(15) 0.0046(15)
O2 0.054(2) 0.0299(17) 0.0294(16) -0.0019(13) 0.0172(15) 0.0021(14)
O3 0.052(2) 0.0348(18) 0.0319(17) -0.0044(14) 0.0182(15) -0.0049(15)
O4 0.0486(19) 0.0319(18) 0.0334(17) -0.0006(14) 0.0173(15) 0.0004(14)
Cl10 0.163(4) 0.176(4) 0.143(3) -0.025(3) 0.083(3) -0.066(3)
Cl11 0.117(3) 0.241(5) 0.165(4) -0.049(4) 0.075(3) 0.023(3)
N1 0.057(3) 0.039(2) 0.044(2) -0.0023(19) 0.027(2) -0.0025(19)
Cl12 0.191(5) 0.198(4) 0.129(3) -0.010(3) 0.076(3) -0.056(4)
N2 0.052(2) 0.034(2) 0.0280(19) -0.0005(16) 0.0174(18) 0.0020(17)
Cl13 0.193(5) 0.136(4) 0.306(8) -0.023(4) 0.176(6) -0.004(3)
C1 0.057(3) 0.043(3) 0.031(2) 0.003(2) 0.017(2) -0.011(2)
C2 0.045(2) 0.034(2) 0.023(2) 0.0008(18) 0.0108(19) 0.0004(19)
C3 0.051(3) 0.035(3) 0.030(2) 0.000(2) 0.020(2) -0.002(2)
C4 0.051(3) 0.033(2) 0.029(2) 0.0027(19) 0.019(2) 0.001(2)
C5 0.046(3) 0.034(2) 0.029(2) 0.0025(19) 0.017(2) 0.0014(19)
C6 0.049(3) 0.040(3) 0.030(2) 0.003(2) 0.019(2) -0.001(2)
C7 0.050(3) 0.042(3) 0.031(2) -0.003(2) 0.019(2) -0.001(2)
C8 0.046(2) 0.031(2) 0.025(2) 0.0016(17) 0.0147(19) 0.0007(18)
C9 0.056(3) 0.029(2) 0.029(2) -0.0058(18) 0.021(2) -0.002(2)
C10 0.045(3) 0.041(3) 0.027(2) 0.010(2) 0.013(2) 0.002(2)
C11 0.054(3) 0.039(3) 0.032(2) 0.002(2) 0.020(2) -0.003(2)
C12 0.046(3) 0.035(2) 0.025(2) 0.0026(18) 0.0131(19) 0.0001(19)
C13 0.056(3) 0.043(3) 0.033(2) -0.005(2) 0.019(2) -0.001(2)
C14 0.069(3) 0.032(3) 0.029(2) 0.001(2) 0.024(2) 0.002(2)
C15 0.047(3) 0.042(3) 0.035(2) 0.001(2) 0.018(2) 0.003(2)
C16 0.061(3) 0.033(2) 0.022(2) 0.0006(18) 0.017(2) 0.001(2)
C17 0.059(3) 0.042(3) 0.040(3) -0.001(2) 0.023(2) 0.001(2)
C18 0.048(3) 0.035(3) 0.035(2) 0.002(2) 0.020(2) 0.002(2)
C19 0.064(3) 0.034(3) 0.032(2) -0.003(2) 0.021(2) -0.005(2)
C20 0.046(3) 0.043(3) 0.032(2) 0.008(2) 0.015(2) 0.000(2)
C21 0.049(3) 0.038(3) 0.031(2) -0.0015(19) 0.018(2) 0.0032(19)
C22 0.065(3) 0.043(3) 0.025(2) -0.006(2) 0.019(2) 0.002(2)
C23 0.056(3) 0.036(3) 0.036(3) 0.000(2) 0.027(2) -0.002(2)
C24 0.062(3) 0.035(3) 0.034(2) -0.003(2) 0.025(2) -0.004(2)
C25 0.051(3) 0.046(3) 0.037(3) -0.002(2) 0.023(2) 0.000(2)
C26 0.093(5) 0.036(3) 0.035(3) 0.001(2) 0.038(3) 0.001(3)
C27 0.058(3) 0.040(3) 0.034(3) -0.006(2) 0.015(2) 0.000(2)
C28 0.064(3) 0.036(3) 0.040(3) 0.008(2) 0.029(3) 0.003(2)
C29 0.054(3) 0.041(3) 0.038(3) 0.003(2) 0.020(2) 0.001(2)
C30 0.065(3) 0.033(3) 0.046(3) 0.001(2) 0.030(3) -0.002(2)
C31 0.074(4) 0.042(3) 0.040(3) -0.001(2) 0.035(3) -0.002(3)
C32 0.064(4) 0.040(3) 0.048(3) 0.002(2) 0.034(3) 0.001(2)
C33 0.048(3) 0.045(3) 0.038(3) 0.003(2) 0.016(2) 0.004(2)
C34 0.055(3) 0.039(3) 0.032(2) 0.002(2) 0.022(2) 0.000(2)
C35 0.056(3) 0.034(3) 0.033(2) -0.006(2) 0.019(2) -0.006(2)
C36 0.059(3) 0.041(3) 0.037(3) -0.006(2) 0.025(2) -0.002(2)
C37 0.072(4) 0.035(3) 0.058(4) 0.001(3) 0.037(3) 0.004(3)
C38 0.074(4) 0.036(3) 0.048(3) 0.002(2) 0.034(3) -0.003(3)
C39 0.054(3) 0.056(3) 0.027(2) 0.002(2) 0.016(2) 0.001(2)
C40 0.082(4) 0.038(3) 0.030(3) 0.001(2) 0.027(3) 0.003(3)
O5 0.078(3) 0.090(4) 0.086(4) -0.016(3) 0.041(3) -0.001(3)
C42 0.063(3) 0.042(3) 0.050(3) 0.011(3) 0.030(3) 0.009(2)
C43 0.072(4) 0.045(3) 0.041(3) 0.011(2) 0.033(3) 0.011(3)
C44 0.043(2) 0.045(3) 0.032(2) 0.009(2) 0.014(2) 0.003(2)
C45 0.087(5) 0.037(3) 0.058(4) 0.012(3) 0.047(4) 0.016(3)
C46 0.045(3) 0.052(3) 0.059(4) 0.002(3) 0.028(3) 0.005(2)
C47 0.076(4) 0.036(3) 0.025(2) -0.003(2) 0.021(2) -0.003(2)
C48 0.068(4) 0.045(3) 0.034(3) -0.007(2) 0.025(3) -0.012(3)
C49 0.095(5) 0.048(3) 0.041(3) 0.003(3) 0.044(3) 0.007(3)
C50 0.054(3) 0.043(3) 0.036(3) 0.006(2) 0.020(2) 0.005(2)
C51 0.055(3) 0.038(3) 0.039(3) 0.005(2) 0.017(2) 0.003(2)
C52 0.065(4) 0.030(3) 0.032(3) 0.006(2) 0.011(2) -0.002(2)
C53 0.070(4) 0.037(3) 0.060(4) 0.003(3) 0.032(3) 0.006(3)
C54 0.065(4) 0.053(3) 0.056(3) -0.016(3) 0.040(3) -0.011(3)
C55 0.076(4) 0.033(3) 0.027(2) 0.001(2) 0.024(2) 0.005(2)
C56 0.056(3) 0.037(3) 0.047(3) 0.004(2) 0.030(3) 0.000(2)
C57 0.114(6) 0.037(3) 0.042(3) -0.003(2) 0.042(4) -0.002(3)
C58 0.066(4) 0.040(3) 0.052(3) 0.011(2) 0.035(3) 0.008(2)
C59 0.080(4) 0.033(3) 0.045(3) 0.009(2) 0.021(3) 0.009(3)
C60 0.075(4) 0.026(2) 0.042(3) 0.006(2) 0.035(3) 0.004(2)
C61 0.080(5) 0.044(4) 0.059(4) -0.001(3) 0.036(4) -0.006(3)
C62 0.071(4) 0.043(3) 0.043(3) 0.011(3) 0.019(3) 0.002(3)
C63 0.063(4) 0.055(4) 0.063(4) 0.007(3) 0.037(3) 0.002(3)
C64 0.051(3) 0.053(4) 0.056(4) 0.000(3) 0.021(3) 0.001(3)
C65 0.060(3) 0.039(3) 0.053(3) -0.006(3) 0.029(3) -0.002(2)
C66 0.102(5) 0.028(3) 0.073(4) 0.003(3) 0.057(4) -0.001(3)
C67 0.040(3) 0.045(3) 0.055(4) -0.004(3) 0.012(3) 0.002(2)
C68 0.083(4) 0.044(3) 0.043(3) -0.009(3) 0.035(3) -0.007(3)
O6 0.093(4) 0.086(5) 0.126(6) -0.027(4) 0.061(4) -0.007(3)
C70 0.064(4) 0.046(3) 0.060(4) -0.004(3) 0.025(3) -0.006(3)
C71 0.054(3) 0.052(4) 0.062(4) 0.002(3) 0.017(3) 0.007(3)
C72 0.097(5) 0.054(4) 0.069(4) 0.001(3) 0.059(4) 0.009(4)
C73 0.055(3) 0.059(4) 0.078(4) 0.003(3) 0.028(3) 0.012(3)
C74 0.087(5) 0.047(4) 0.073(4) 0.005(3) 0.056(4) 0.007(3)
O7 0.220(10) 0.097(6) 0.153(8) -0.005(5) 0.145(8) -0.019(6)
C75 0.067(4) 0.051(3) 0.050(4) 0.005(3) 0.018(3) -0.002(3)
C76 0.057(3) 0.113(5) 0.074(4) 0.004(3) 0.025(3) 0.014(3)
C82 0.050(4) 0.134(7) 0.089(5) -0.019(5) 0.022(4) 0.019(4)
C88 0.076(6) 0.167(9) 0.086(5) -0.020(5) 0.021(4) 0.033(5)
C89 0.072(6) 0.171(9) 0.097(6) -0.008(5) 0.021(5) 0.040(5)
C87 0.090(6) 0.151(8) 0.086(5) 0.013(5) 0.024(5) 0.045(5)
C80 0.068(5) 0.108(6) 0.082(5) 0.008(4) 0.027(4) 0.023(4)
C77 0.128(5) 0.043(3) 0.073(4) 0.004(3) 0.060(4) 0.015(3)
C78 0.072(5) 0.060(5) 0.097(6) 0.000(4) 0.040(5) 0.000(4)
C79 0.123(9) 0.168(13) 0.043(5) -0.009(6) 0.013(5) -0.039(8)
C81 0.082(6) 0.162(12) 0.085(7) -0.019(7) 0.045(5) -0.004(7)
C83 0.197(15) 0.095(9) 0.127(11) -0.043(8) 0.093(11) -0.023(9)
C84 0.080(6) 0.165(12) 0.103(8) 0.017(8) 0.050(6) 0.011(7)
C85 0.153(12) 0.131(10) 0.121(10) -0.051(9) 0.088(10) -0.044(10)
C86 0.098(7) 0.139(11) 0.105(9) -0.010(8) 0.038(7) 0.030(7)
Cl8A 0.113(6) 0.065(6) 0.044(4) -0.019(4) 0.043(4) -0.006(5)
Cl9A 0.102(8) 0.124(13) 0.134(12) -0.080(11) 0.058(7) -0.011(7)
Cl4A 0.199(19) 0.083(8) 0.053(10) 0.018(6) 0.057(10) 0.039(9)
C76A 0.057(3) 0.113(5) 0.074(4) 0.004(3) 0.025(3) 0.014(3)
C82A 0.050(4) 0.134(7) 0.089(5) -0.019(5) 0.022(4) 0.019(4)
C88A 0.076(6) 0.167(9) 0.086(5) -0.020(5) 0.021(4) 0.033(5)
C89A 0.072(6) 0.171(9) 0.097(6) -0.008(5) 0.021(5) 0.040(5)
C87A 0.090(6) 0.151(8) 0.086(5) 0.013(5) 0.024(5) 0.045(5)
C80A 0.068(5) 0.108(6) 0.082(5) 0.008(4) 0.027(4) 0.023(4)

loop_
_atom_type_symbol
_atom_type_description
_atom_type_scat_dispersion_real
_atom_type_scat_dispersion_imag
_atom_type_scat_source
C C 0.0181 0.0091 'International Tables Vol C Tables 4.2.6.8 and 6.1.1.4'
H H 0.0000 0.0000 'International Tables Vol C Tables 4.2.6.8 and 6.1.1.4'
Cl Cl 0.3639 0.7018 'International Tables Vol C Tables 4.2.6.8 and 6.1.1.4'
Ir Ir -4.7710 6.5667 'International Tables Vol C Tables 4.2.6.8 and 6.1.1.4'
N N 0.0311 0.0180 'International Tables Vol C Tables 4.2.6.8 and 6.1.1.4'
O O 0.0492 0.0322 'International Tables Vol C Tables 4.2.6.8 and 6.1.1.4'
P P 0.2955 0.4335 'International Tables Vol C Tables 4.2.6.8 and 6.1.1.4'

loop_
_exptl_crystal_face_index_h
_exptl_crystal_face_index_k
_exptl_crystal_face_index_l
_exptl_crystal_face_perp_dist
3 -8 0 0.0817
-3 8 1 0.0831
-9 -1 18 0.0889
9 0 -18 0.0908
8 2 -18 0.0993
-18 0 10 0.0461
-16 -1 -1 0.0162
16 1 0 0.0189
-17 1 1 0.0179
16 0 0 0.0164
-10 7 1 0.0662
-11 0 -7 0.0360
-9 0 19 0.0925
-17 0 2 0.0164
-16 0 -1 0.0164
-10 -7 0 0.0632

loop_
_geom_angle_atom_site_label_1
_geom_angle_atom_site_label_2
_geom_angle_atom_site_label_3
_geom_angle
P1 Ir1 P2 98.19(5)
P1 Ir1 Cl1 173.46(5)
P1 Ir1 C22 89.05(16)
P1 Ir1 C52 88.80(16)
P2 Ir1 Cl1 87.01(5)
C22 Ir1 P2 90.50(15)
C22 Ir1 Cl1 86.94(16)
C52 Ir1 P2 127.82(17)
C52 Ir1 Cl1 84.86(16)
C52 Ir1 C22 37.7(2)
C64 Ir1 P1 96.93(19)
C64 Ir1 P2 102.42(18)
C64 Ir1 Cl1 85.75(19)
C64 Ir1 C22 164.8(3)
C64 Ir1 C52 128.1(3)
C67 Ir1 P1 91.81(18)
C67 Ir1 P2 140.8(2)
C67 Ir1 Cl1 86.57(18)
C67 Ir1 C22 127.6(3)
C67 Ir1 C52 90.0(3)
C67 Ir1 C64 38.5(3)
O1 P1 Ir1 120.34(15)
O1 P1 N2 96.7(2)
O4 P1 Ir1 116.25(15)
O4 P1 O1 103.45(19)
O4 P1 N2 105.3(2)
N2 P1 Ir1 112.26(16)
O2 P2 Ir1 106.28(14)
O2 P2 N1 110.4(2)
O3 P2 Ir1 119.94(14)
O3 P2 O2 101.33(19)
O3 P2 N1 94.1(2)
N1 P2 Ir1 122.77(18)
C15 O1 P1 121.3(3)
C5 O2 P2 120.6(3)
C35 O3 P2 123.1(3)
C2 O4 P1 119.5(3)
C30 N1 P2 124.2(4)
C30 N1 C60 112.8(4)
C60 N1 P2 121.8(4)
C29 N2 P1 112.6(4)
C34 N2 P1 115.0(4)
C34 N2 C29 111.1(4)
C20 C1 C19 119.7(5)
O4 C2 C21 116.9(4)
C8 C2 O4 120.1(5)
C8 C2 C21 122.9(5)
C11 C3 C4 119.3(5)
C23 C3 C4 123.1(5)
C23 C3 C11 117.3(5)
C3 C4 C9 122.4(4)
C5 C4 C3 117.9(4)
C5 C4 C9 119.7(5)
O2 C5 C13 116.3(4)
C4 C5 O2 120.7(4)
C4 C5 C13 123.0(5)
C19 C6 C12 120.8(5)
C25 C7 C18 118.6(5)
C36 C7 C18 123.2(5)
C36 C7 C25 118.2(5)
C2 C8 C12 117.2(5)
C2 C8 C18 119.3(5)
C12 C8 C18 123.5(4)
C16 C9 C4 121.0(5)
C35 C9 C4 121.8(4)
C35 C9 C16 117.1(5)
C12 C10 C20 118.3(5)
C44 C10 C12 120.3(5)
C44 C10 C20 121.4(5)
C39 C11 C3 119.3(5)
C50 C11 C3 119.8(5)
C50 C11 C39 120.9(5)
C6 C12 C8 121.5(5)
C6 C12 C10 119.3(5)
C10 C12 C8 119.0(5)
C39 C13 C5 119.8(5)
C26 C14 C22 120.4(5)
C34 C14 C22 123.2(5)
C34 C14 C26 116.3(6)
C18 C15 O1 119.4(5)
C18 C15 C33 123.3(5)
C33 C15 O1 117.2(5)
C24 C16 C9 122.6(4)
C24 C16 C55 118.3(5)
C55 C16 C9 119.0(5)
C29 C17 C53 119.8(6)
C7 C18 C8 120.6(5)
C15 C18 C7 117.8(5)
C15 C18 C8 121.3(5)
C6 C19 C1 120.8(5)
C1 C20 C10 120.9(5)
C44 C21 C2 119.0(5)
C14 C22 Ir1 120.9(4)
C52 C22 Ir1 70.7(3)
C52 C22 C14 122.3(5)
C56 C23 C3 121.5(5)
C31 C24 C16 122.2(5)
C7 C25 C54 119.5(5)
C46 C25 C7 119.8(5)
C46 C25 C54 120.6(5)
C43 C26 C14 121.2(6)
C47 C27 C35 119.2(6)
C34 C28 C58 119.0(6)
C17 C29 N2 119.1(5)
C17 C29 C51 121.7(5)
C51 C29 N2 119.2(5)
C32 C30 N1 119.9(6)
C65 C30 N1 120.6(5)
C65 C30 C32 119.5(5)
C24 C31 C49 119.2(6)
C45 C32 C30 119.8(6)
C46 C33 C15 119.3(5)
C14 C34 N2 119.5(5)
C28 C34 N2 117.5(5)
C28 C34 C14 122.9(5)
C9 C35 O3 119.9(4)
C9 C35 C27 124.2(5)
C27 C35 O3 115.8(5)
C48 C36 C7 121.2(6)
C60 C37 C63 123.8(6)
C60 C37 C74 116.9(6)
C74 C37 C63 119.3(6)
C57 C38 C60 120.5(6)
C13 C39 C11 120.1(5)
C49 C40 C55 122.0(5)
C78 O5 C73 115.9(7)
C50 C42 C56 120.3(5)
C26 C43 C58 121.4(6)
C21 C44 C10 121.0(5)
C32 C45 C66 120.3(7)
C33 C46 C25 120.7(5)
C27 C47 C55 120.2(5)
C36 C48 C68 120.2(6)
C40 C49 C31 120.0(5)
C42 C50 C11 120.9(5)
C29 C51 C52 123.0(5)
C62 C51 C29 117.7(6)
C62 C51 C52 119.3(6)
C22 C52 Ir1 71.6(3)
C22 C52 C51 124.4(6)
C51 C52 Ir1 119.6(4)
C17 C53 C59 119.3(6)
C68 C54 C25 119.5(6)
C40 C55 C16 118.2(6)
C40 C55 C47 121.9(5)
C47 C55 C16 119.9(5)
C23 C56 C42 120.2(5)
C38 C57 C72 119.1(7)
C43 C58 C28 119.2(6)
C62 C59 C53 119.7(6)
C37 C60 N1 120.1(5)
C37 C60 C38 120.4(5)
C38 C60 N1 119.4(5)
C66 C61 C65 120.4(7)
C59 C62 C51 121.8(6)
C70 C63 C37 126.0(7)
C67 C64 Ir1 67.0(4)
C30 C65 C70 120.8(6)
C61 C65 C30 119.2(6)
C61 C65 C70 119.7(6)
C45 C66 C61 120.5(6)
C64 C67 Ir1 74.5(4)
C71 C67 Ir1 139.7(6)
C71 C67 C64 145.7(7)
C54 C68 C48 121.3(6)
C78 O6 C81 119.2(9)
C63 C70 C65 127.1(7)
C67 C71 C73 121.8(7)
C74 C72 C57 121.1(6)
O5 C73 C71 108.5(6)
O5 C73 C76 112.7(6)
O5 C73 C76A 110.2(13)
C71 C73 C76A 105.4(12)
C76 C73 C71 107.7(7)
C72 C74 C37 122.0(7)
Cl3 C75 Cl2 110.1(4)
Cl5 C75 Cl2 110.9(4)
Cl5 C75 Cl3 111.4(4)
C82 C76 C73 119.8(6)
C82 C76 C80 120.0
C80 C76 C73 120.1(6)
C76 C82 C88 120.0
C89 C88 C82 120.0
C88 C89 C87 120.0
C80 C87 C89 120.0
C87 C80 C76 120.0
Cl4 C77 Cl9 110.8(5)
Cl8 C77 Cl4 112.3(6)
Cl8 C77 Cl9 110.2(5)
Cl9A C77 Cl8A 105.3(7)
Cl4A C77 Cl8A 107.6(9)
Cl4A C77 Cl9A 113.3(10)
O6 C78 O5 108.4(8)
O7 C78 O5 124.5(9)
O7 C78 O6 127.0(10)
Cl6 C79 Cl7 111.5(9)
Cl6 C79 Cl11 113.0(8)
Cl11 C79 Cl7 110.5(6)
O6 C81 C83 97.6(9)
C84 C81 O6 108.8(9)
C84 C81 C83 114.3(13)
C86 C81 O6 111.8(10)
C86 C81 C83 108.8(11)
C86 C81 C84 114.4(11)
Cl10 C85 Cl13 108.9(11)
Cl12 C85 Cl10 112.5(8)
Cl12 C85 Cl13 109.9(8)
C82A C76A C73 130.2(18)
C82A C76A C80A 120.0
C80A C76A C73 109.6(18)
C88A C82A C76A 120.0
C89A C88A C82A 120.0
C87A C89A C88A 120.0
C89A C87A C80A 120.0
C87A C80A C76A 120.0

loop_
_geom_bond_atom_site_label_1
_geom_bond_atom_site_label_2
_geom_bond_distance
Ir1 P1 2.1909(13)
Ir1 P2 2.3343(13)
Ir1 Cl1 2.4415(14)
Ir1 C22 2.213(6)
Ir1 C52 2.201(6)
Ir1 C64 2.182(7)
Ir1 C67 2.084(6)
P1 O1 1.601(4)
P1 O4 1.599(4)
P1 N2 1.685(5)
P2 O2 1.627(4)
P2 O3 1.618(4)
P2 N1 1.674(5)
Cl2 C75 1.760(8)
Cl3 C75 1.758(8)
Cl4 C77 1.747(8)
Cl5 C75 1.732(8)
Cl6 C79 1.716(14)
Cl7 C79 1.773(15)
Cl8 C77 1.680(9)
Cl9 C77 1.753(8)
O1 C15 1.404(6)
O2 C5 1.393(6)
O3 C35 1.404(7)
O4 C2 1.409(6)
Cl10 C85 1.725(16)
Cl11 C79 1.749(15)
N1 C30 1.433(7)
N1 C60 1.436(7)
Cl12 C85 1.671(16)
N2 C29 1.461(7)
N2 C34 1.456(7)
Cl13 C85 1.784(16)
C1 C19 1.415(9)
C1 C20 1.368(8)
C2 C8 1.391(7)
C2 C21 1.410(8)
C3 C4 1.430(7)
C3 C11 1.428(7)
C3 C23 1.413(8)
C4 C5 1.362(7)
C4 C9 1.499(7)
C5 C13 1.411(7)
C6 C12 1.402(7)
C6 C19 1.372(8)
C7 C18 1.446(7)
C7 C25 1.425(8)
C7 C36 1.404(8)
C8 C12 1.439(7)
C8 C18 1.487(7)
C9 C16 1.456(7)
C9 C35 1.371(8)
C10 C12 1.429(7)
C10 C20 1.431(8)
C10 C44 1.397(8)
C11 C39 1.423(8)
C11 C50 1.410(8)
C13 C39 1.352(8)
C14 C22 1.473(9)
C14 C26 1.415(9)
C14 C34 1.407(8)
C15 C18 1.369(8)
C15 C33 1.404(8)
C16 C24 1.391(8)
C16 C55 1.427(7)
C17 C29 1.370(8)
C17 C53 1.393(9)
C21 C44 1.369(8)
C22 C52 1.426(8)
C23 C56 1.372(8)
C24 C31 1.364(8)
C25 C46 1.422(8)
C25 C54 1.428(8)
C26 C43 1.371(10)
C27 C35 1.392(7)
C27 C47 1.382(8)
C28 C34 1.379(8)
C28 C58 1.408(8)
C29 C51 1.396(8)
C30 C32 1.405(9)
C30 C65 1.404(9)
C31 C49 1.423(9)
C32 C45 1.376(8)
C33 C46 1.356(9)
C36 C48 1.380(8)
C37 C60 1.393(9)
C37 C63 1.454(10)
C37 C74 1.424(9)
C38 C57 1.376(9)
C38 C60 1.425(9)
C40 C49 1.337(10)
C40 C55 1.414(8)
O5 C73 1.418(10)
O5 C78 1.341(11)
C42 C50 1.355(9)
C42 C56 1.401(8)
C43 C58 1.387(10)
C45 C66 1.378(11)
C47 C55 1.416(9)
C48 C68 1.388(10)
C51 C52 1.489(8)
C51 C62 1.392(8)
C53 C59 1.405(10)
C54 C68 1.368(10)
C57 C72 1.389(11)
C59 C62 1.367(9)
C61 C65 1.387(9)
C61 C66 1.379(11)
C63 C70 1.314(10)
C64 C67 1.411(10)
C65 C70 1.489(9)
C67 C71 1.278(9)
O6 C78 1.313(11)
O6 C81 1.475(13)
C71 C73 1.547(10)
C72 C74 1.357(11)
C73 C76 1.502(9)
C73 C76A 1.556(16)
O7 C78 1.199(11)
C76 C82 1.3900
C76 C80 1.3900
C82 C88 1.3900
C88 C89 1.3900
C89 C87 1.3900
C87 C80 1.3900
C77 Cl8A 1.809(11)
C77 Cl9A 1.730(11)
C77 Cl4A 1.703(13)
C81 C83 1.64(2)
C81 C84 1.474(14)
C81 C86 1.473(18)
C76A C82A 1.3900
C76A C80A 1.3900
C82A C88A 1.3900
C88A C89A 1.3900
C89A C87A 1.3900
C87A C80A 1.3900

loop_
_exptl_oxdiff_crystal_face_indexfrac_h
_exptl_oxdiff_crystal_face_indexfrac_k
_exptl_oxdiff_crystal_face_indexfrac_l
_exptl_oxdiff_crystal_face_x
_exptl_oxdiff_crystal_face_y
_exptl_oxdiff_crystal_face_z
3.0172 -7.9964 0.0030 -0.3201 0.0221 0.9142
-3.0172 7.9968 0.9970 0.2666 0.0033 -0.9280
-9.0002 -0.9941 18.0069 -0.9503 -0.1068 -0.2176
9.0023 -0.0055 -18.0063 0.9124 0.0869 0.3285
7.9979 1.9936 -18.0068 0.9938 0.0663 0.0977
-18.0029 0.0023 10.0123 -0.4342 -0.8344 -0.2985
-15.9999 -1.0008 -0.9885 0.1050 -1.0129 -0.0180
15.9999 1.0005 -0.0115 -0.0515 0.9875 0.0318
-17.0043 0.9989 1.0110 0.0795 -0.9827 -0.2764
16.0020 0.0009 -0.0109 -0.0894 0.9676 0.1428
-10.0160 6.9968 1.0024 0.2678 -0.4399 -0.8795
-11.0010 -0.0030 -6.9925 0.4359 -0.8431 -0.0016
-9.0023 0.0058 19.0063 -0.9658 -0.0615 -0.3423
-17.0023 -0.0003 2.0116 -0.0119 -0.9772 -0.1793
-16.0020 -0.0013 -0.9891 0.1429 -0.9930 -0.1290
-9.9866 -6.9976 0.0112 -0.2095 -0.7442 0.6873

loop_
_smtbx_masks_void_nr
_smtbx_masks_void_average_x
_smtbx_masks_void_average_y
_smtbx_masks_void_average_z
_smtbx_masks_void_volume
_smtbx_masks_void_count_electrons
1 0.000 0.175 -0.385 1484.5 542.1
